data_1549262
loop_
_publ_author_name
'Mon, Marta'
'Bruno, Rosaria'
'Ferrando-Soria, Jes\'us'
'Bartella, Lucia'
'Di Donna, Leonardo'
'Talia, Marianna'
'Lappano, Rosamaria'
'Maggiolini, Marcello'
'Armentano, Donatella'
'Pardo, Emilio'

_publ_section_title
;
 Crystallographic snapshots of host--guest interactions in
 drugs@metal--organic frameworks: towards mimicking molecular recognition
 processes
;
_journal_issue 4
_journal_name_full 'Materials Horizons'
_journal_page_first 683
_journal_paper_doi 10.1039/C8MH00302E
_journal_volume 5
_journal_year 2018
_chemical_formula_sum 'C24 H106 Ca Cu6 N6 O66'
_chemical_formula_weight 1956.46
_space_group_crystal_system hexagonal
_space_group_IT_number 173
_space_group_name_Hall 'P 6c'
_space_group_name_H-M_alt 'P 63'
_symmetry_space_group_name_Hall 'P 6c'
_symmetry_space_group_name_H-M 'P 63'
_atom_sites_solution_hydrogens geom
_audit_creation_method SHELXL-2013
_audit_update_record
;
2018-02-14 deposited with the CCDC.
2018-04-19 downloaded from the CCDC.
;
_cell_angle_alpha 90
_cell_angle_beta 90
_cell_angle_gamma 120
_cell_formula_units_Z 2
_cell_length_a 17.8904(16)
_cell_length_b 17.8904(16)
_cell_length_c 12.7999(13)
_cell_measurement_reflns_used 9508
_cell_measurement_temperature 90(2)
_cell_measurement_theta_max 26.8
_cell_measurement_theta_min 2.28
_cell_volume 3547.9(6)
_computing_cell_refinement 'Bruker APEX'
_computing_data_collection 'Bruker APEX'
_computing_data_reduction 'Bruker SAINT'
_computing_molecular_graphics 'Bruker SHELXTL'
_computing_publication_material 'Bruker SHELXTL'
_computing_structure_refinement 'SHELXL-2013 (Sheldrick, 2013)'
_computing_structure_solution 'SHELXS-2013 (Sheldrick, 2013)'
_diffrn_ambient_temperature 90(2)
_diffrn_measured_fraction_theta_full 1.000
_diffrn_measured_fraction_theta_max 1.000
_diffrn_measurement_device_type 'CCD area detector'
_diffrn_measurement_method 'phi and omega scans'
_diffrn_radiation_type MoK\a
_diffrn_radiation_wavelength 0.71073
_diffrn_reflns_av_R_equivalents 0.0337
_diffrn_reflns_av_unetI/netI 0.0145
_diffrn_reflns_Laue_measured_fraction_full 1.000
_diffrn_reflns_Laue_measured_fraction_max 1.000
_diffrn_reflns_limit_h_max 22
_diffrn_reflns_limit_h_min -22
_diffrn_reflns_limit_k_max 22
_diffrn_reflns_limit_k_min -22
_diffrn_reflns_limit_l_max 16
_diffrn_reflns_limit_l_min -16
_diffrn_reflns_number 76915
_diffrn_reflns_point_group_measured_fraction_full 1.000
_diffrn_reflns_point_group_measured_fraction_max 1.000
_diffrn_reflns_theta_full 25.242
_diffrn_reflns_theta_max 26.958
_diffrn_reflns_theta_min 1.314
_diffrn_source 'fine-focus sealed tube'
_exptl_absorpt_coefficient_mu 1.972
_exptl_absorpt_correction_T_max 0.730
_exptl_absorpt_correction_T_min 0.650
_exptl_absorpt_correction_type multi-scan
_exptl_absorpt_process_details sadabs
_exptl_crystal_colour green
_exptl_crystal_density_diffrn 1.831
_exptl_crystal_description hexagonal-prisms
_exptl_crystal_F_000 2028
_exptl_crystal_recrystallization_method 'slow diffusion'
_exptl_crystal_size_max 0.18
_exptl_crystal_size_mid 0.14
_exptl_crystal_size_min 0.14
_refine_diff_density_max 0.961
_refine_diff_density_min -0.993
_refine_diff_density_rms 0.256
_refine_ls_abs_structure_details
;
 Refined as an inversion twin.
;
_refine_ls_abs_structure_Flack 0.07(4)
_refine_ls_extinction_method none
_refine_ls_goodness_of_fit_ref 1.099
_refine_ls_hydrogen_treatment constr
_refine_ls_matrix_type full
_refine_ls_number_parameters 331
_refine_ls_number_reflns 5149
_refine_ls_number_restraints 79
_refine_ls_restrained_S_all 1.094
_refine_ls_R_factor_all 0.0474
_refine_ls_R_factor_gt 0.0410
_refine_ls_shift/su_max 0.000
_refine_ls_shift/su_mean 0.000
_refine_ls_structure_factor_coef Fsqd
_refine_ls_weighting_details 'w=1/[\s^2^(Fo^2^)+(0.0756P)^2^+5.1694P] where P=(Fo^2^+2Fc^2^)/3'
_refine_ls_weighting_scheme calc
_refine_ls_wR_factor_gt 0.1184
_refine_ls_wR_factor_ref 0.1284
_reflns_Friedel_coverage 0.912
_reflns_Friedel_fraction_full 1.000
_reflns_Friedel_fraction_max 1.000
_reflns_number_gt 4687
_reflns_number_total 5149
_reflns_threshold_expression 'I > 2\s(I)'
_cod_data_source_file c8mh00302e2.cif
_cod_data_source_block SER_B6_1_0m
_cod_depositor_comments 'Adding full bibliography for 1549262--1549266.cif.'
_cod_original_cell_volume 3547.9(7)
_cod_database_code 1549262
_shelx_space_group_comment
;
The symmetry employed for this shelxl refinement is uniquely defined
by the following loop, which should always be used as a source of
symmetry information in preference to the above space-group names.
They are only intended as comments.
;
_shelxl_version_number 2013-4

loop_
_space_group_symop_operation_xyz
'x, y, z'
'-y, x-y, z'
'-x+y, -x, z'
'-x, -y, z+1/2'
'y, -x+y, z+1/2'
'x-y, x, z+1/2'

loop_
_atom_site_label
_atom_site_type_symbol
_atom_site_fract_x
_atom_site_fract_y
_atom_site_fract_z
_atom_site_U_iso_or_equiv
_atom_site_adp_type
_atom_site_occupancy
_atom_site_site_symmetry_order
_atom_site_calc_flag
_atom_site_refinement_flags_posn
_atom_site_refinement_flags_adp
_atom_site_refinement_flags_occupancy
Ca1 Ca 0.6667 0.3333 0.5644(3) 0.0085(3) Uani 1 3 d S T P
Cu1 Cu 0.86369(5) 0.44178(5) 0.43630(5) 0.0228(3) Uani 1 1 d . . .
Cu2 Cu 0.86296(5) 0.44594(5) 0.69397(5) 0.0205(2) Uani 1 1 d . . .
N1 N 0.9036(4) 0.4011(5) 0.3222(6) 0.0306(16) Uani 1 1 d . . .
N2 N 0.9002(4) 0.4074(4) 0.8124(5) 0.0235(13) Uani 1 1 d . . .
O1H O 0.82154(18) 0.46356(19) 0.5634(5) 0.0168(6) Uani 1 1 d . . .
O1 O 0.9802(3) 0.5500(3) 0.4195(5) 0.0252(12) Uani 1 1 d . . .
O2 O 0.7613(3) 0.3224(3) 0.4276(4) 0.0237(11) Uani 1 1 d . . .
O3 O 0.7983(4) 0.5015(4) 0.3339(6) 0.0403(17) Uani 1 1 d . . .
O4 O 0.9806(3) 0.5549(3) 0.7076(5) 0.0289(13) Uani 1 1 d . . .
O5 O 0.7620(3) 0.3247(3) 0.7007(4) 0.0209(10) Uani 1 1 d . . .
O6 O 0.7977(4) 0.5068(4) 0.7938(6) 0.0411(17) Uani 1 1 d . . .
C1 C 0.7624(5) 0.2755(5) 0.3550(7) 0.0293(18) Uani 1 1 d . . .
C2 C 0.8452(6) 0.3126(6) 0.2843(10) 0.051(3) Uani 1 1 d . . .
H2 H 0.8300 0.3131 0.2092 0.061 Uiso 1 1 calc R U .
C3 C 1.0221(4) 0.5400(5) 0.3459(6) 0.0202(14) Uani 1 1 d . . .
C4 C 0.7659(5) 0.2791(5) 0.7775(7) 0.0309(18) Uani 1 1 d . . .
C5 C 0.8429(6) 0.3215(5) 0.8501(8) 0.036(2) Uani 1 1 d . . .
H5 H 0.8735 0.2877 0.8497 0.044 Uiso 1 1 calc R U .
C6 C 1.0209(5) 0.5451(5) 0.7848(7) 0.0244(16) Uani 1 1 d . . .
C1H C 0.8883(7) 0.2536(6) 0.3009(14) 0.089(5) Uani 1 1 d . . .
H1H1 H 0.8467 0.1939 0.2786 0.107 Uiso 1 1 calc R U .
H1H2 H 0.9396 0.2753 0.2552 0.107 Uiso 1 1 calc R U .
C2H C 0.8108(7) 0.3236(7) 0.9660(7) 0.063(3) Uani 1 1 d . . .
H2A H 0.7704 0.2635 0.9876 0.075 Uiso 1 1 calc R U .
H2B H 0.8614 0.3463 1.0131 0.075 Uiso 1 1 calc R U .
O2H O 0.9141(7) 0.2515(6) 0.4072(14) 0.122(5) Uani 1 1 d . . .
H2H H 0.9002 0.2006 0.4233 0.183 Uiso 1 1 calc R U .
O3H O 0.7722(10) 0.3697(10) 0.9811(12) 0.127(4) Uani 1 1 d . . .
H3H H 0.7327 0.3450 1.0255 0.190 Uiso 1 1 calc R U .
O2W O 0.1821(7) 0.3763(5) 0.0665(13) 0.107(3) Uani 1 1 d . . .
O1W O 0.9427(6) 0.3849(6) 0.5670(13) 0.103(3) Uani 1 1 d . . .
O3W O 0.3159(8) 0.3289(11) 0.5573(15) 0.173(7) Uani 1 1 d . U .
O4W O 0.1541(14) 0.8532(11) 0.5510(17) 0.197(8) Uani 1 1 d . U .
O5W O 1.0822(13) 0.3760(15) 0.4302(17) 0.099(7) Uani 0.5 1 d . U P
O6W O 0.0831(14) 0.3812(14) 0.698(2) 0.212(10) Uani 1 1 d . U .
O7W O 1.098(2) 0.2558(16) 0.211(3) 0.32(2) Uani 1 1 d . U .
O8W O 0.1261(12) 0.4828(16) 0.6209(12) 0.174(7) Uani 1 1 d . U .
O5WA O 1.0839(12) 0.3325(12) 0.3764(15) 0.081(5) Uani 0.5 1 d . U P
O9W O 1.009(7) 0.122(4) 0.164(5) 0.53(5) Uani 1 1 d . U .
O11W O 0.938(3) -0.004(6) 0.424(7) 0.31(4) Uani 0.5 1 d . U P
O10W O 0.860(4) 0.018(4) 0.104(10) 0.63(6) Uani 1 1 d . U .
O12W O 0.848(6) -0.016(7) 0.296(6) 0.74(8) Uani 1 1 d . U .
O13W O 0.738(2) 0.018(3) 0.380(5) 0.46(4) Uani 1 1 d . U .
O1WA O 0.898(5) 0.076(3) 0.387(5) 0.28(3) Uani 0.5 1 d . U P

loop_
_atom_site_aniso_label
_atom_site_aniso_U_11
_atom_site_aniso_U_22
_atom_site_aniso_U_33
_atom_site_aniso_U_23
_atom_site_aniso_U_13
_atom_site_aniso_U_12
Ca1 0.0064(3) 0.0064(3) 0.0125(5) 0.000 0.000 0.00322(17)
Cu1 0.0152(4) 0.0188(4) 0.0283(6) -0.0005(4) 0.0087(4) 0.0041(3)
Cu2 0.0126(4) 0.0188(4) 0.0241(5) 0.0002(4) -0.0055(4) 0.0034(3)
N1 0.020(3) 0.026(3) 0.038(4) -0.006(3) 0.012(3) 0.006(3)
N2 0.011(3) 0.022(3) 0.029(3) 0.002(2) -0.003(2) 0.002(2)
O1H 0.0140(13) 0.0162(14) 0.0203(14) 0.000(2) -0.002(2) 0.0075(11)
O1 0.017(2) 0.026(2) 0.028(3) 0.000(2) 0.008(2) 0.0077(19)
O2 0.017(2) 0.017(2) 0.033(3) -0.003(2) 0.006(2) 0.0052(17)
O3 0.023(3) 0.053(4) 0.049(4) 0.028(3) 0.013(3) 0.022(3)
O4 0.017(2) 0.026(2) 0.037(4) 0.007(2) -0.009(2) 0.0050(19)
O5 0.016(2) 0.0158(19) 0.026(3) 0.002(2) -0.008(2) 0.0041(16)
O6 0.024(3) 0.049(4) 0.052(4) -0.023(3) -0.008(3) 0.020(3)
C1 0.020(3) 0.029(4) 0.036(5) -0.002(3) 0.011(3) 0.010(3)
C2 0.027(4) 0.034(4) 0.071(8) -0.023(5) 0.020(4) -0.001(4)
C3 0.012(3) 0.026(3) 0.020(4) 0.006(3) 0.005(3) 0.008(3)
C4 0.027(4) 0.022(4) 0.035(5) 0.005(3) -0.003(3) 0.005(3)
C5 0.030(4) 0.027(4) 0.038(5) 0.007(3) -0.015(4) 0.004(3)
C6 0.018(3) 0.021(3) 0.032(5) 0.006(3) -0.002(3) 0.008(3)
C1H 0.043(5) 0.029(4) 0.179(15) -0.023(6) 0.060(8) 0.005(4)
C2H 0.053(5) 0.056(5) 0.038(4) -0.003(4) -0.002(4) -0.005(4)
O2H 0.068(6) 0.072(6) 0.238(16) 0.044(8) 0.043(8) 0.044(5)
O3H 0.129(10) 0.135(10) 0.143(11) 0.019(8) 0.051(8) 0.085(9)
O2W 0.162(8) 0.073(5) 0.116(6) -0.032(8) -0.016(11) 0.080(6)
O1W 0.100(6) 0.106(6) 0.105(6) 0.020(9) -0.008(9) 0.052(5)
O3W 0.108(8) 0.245(16) 0.175(11) 0.150(13) 0.090(9) 0.094(10)
O4W 0.27(2) 0.141(11) 0.116(13) 0.015(11) 0.082(15) 0.058(12)
O5W 0.092(13) 0.094(14) 0.101(14) 0.061(12) 0.093(13) 0.038(11)
O6W 0.187(19) 0.149(16) 0.28(2) -0.019(18) 0.087(19) 0.068(14)
O7W 0.38(4) 0.143(18) 0.29(4) 0.06(2) 0.10(3) 0.02(2)
O8W 0.178(15) 0.27(2) 0.111(9) -0.042(13) -0.001(10) 0.138(16)
O5WA 0.063(10) 0.071(11) 0.077(11) 0.020(9) 0.006(9) 0.010(9)
O9W 0.86(14) 0.39(8) 0.50(8) 0.00(6) -0.09(10) 0.43(10)
O11W 0.15(4) 0.37(9) 0.44(10) -0.08(9) -0.07(5) 0.14(5)
O10W 0.45(7) 0.29(5) 1.07(15) 0.26(8) -0.14(11) 0.13(5)
O12W 0.72(14) 0.63(11) 0.47(9) -0.30(9) 0.19(9) 0.04(11)
O13W 0.24(3) 0.35(5) 0.70(10) 0.10(6) -0.22(5) 0.08(4)
O1WA 0.47(10) 0.13(3) 0.25(6) -0.01(3) -0.01(6) 0.17(5)

loop_
_atom_type_symbol
_atom_type_description
_atom_type_scat_dispersion_real
_atom_type_scat_dispersion_imag
_atom_type_scat_source
C C 0.0033 0.0016 'International Tables Vol C Tables 4.2.6.8 and 6.1.1.4'
H H 0.0000 0.0000 'International Tables Vol C Tables 4.2.6.8 and 6.1.1.4'
N N 0.0061 0.0033 'International Tables Vol C Tables 4.2.6.8 and 6.1.1.4'
O O 0.0106 0.0060 'International Tables Vol C Tables 4.2.6.8 and 6.1.1.4'
Ca Ca 0.2262 0.3064 'International Tables Vol C Tables 4.2.6.8 and 6.1.1.4'
Cu Cu 0.3201 1.2651 'International Tables Vol C Tables 4.2.6.8 and 6.1.1.4'

loop_
_geom_angle_atom_site_label_1
_geom_angle_atom_site_label_2
_geom_angle_atom_site_label_3
_geom_angle
_geom_angle_site_symmetry_1
_geom_angle_site_symmetry_3
O5 Ca1 O5 76.6(2) 3_665 2_655
O5 Ca1 O5 76.6(2) 3_665 .
O5 Ca1 O5 76.6(2) 2_655 .
O5 Ca1 O2 137.31(16) 3_665 .
O5 Ca1 O2 138.79(17) 2_655 .
O5 Ca1 O2 88.57(11) . .
O5 Ca1 O2 88.57(11) 3_665 3_665
O5 Ca1 O2 137.31(16) 2_655 3_665
O5 Ca1 O2 138.80(16) . 3_665
O2 Ca1 O2 76.7(2) . 3_665
O5 Ca1 O2 138.79(16) 3_665 2_655
O5 Ca1 O2 88.57(11) 2_655 2_655
O5 Ca1 O2 137.31(16) . 2_655
O2 Ca1 O2 76.7(2) . 2_655
O2 Ca1 O2 76.7(2) 3_665 2_655
O5 Ca1 O1H 135.8(2) 3_665 .
O5 Ca1 O1H 72.10(16) 2_655 .
O5 Ca1 O1H 66.49(15) . .
O2 Ca1 O1H 66.73(16) . .
O2 Ca1 O1H 135.4(2) 3_665 .
O2 Ca1 O1H 70.88(16) 2_655 .
O5 Ca1 O1H 66.49(15) 3_665 3_665
O5 Ca1 O1H 135.8(2) 2_655 3_665
O5 Ca1 O1H 72.10(16) . 3_665
O2 Ca1 O1H 70.88(16) . 3_665
O2 Ca1 O1H 66.73(16) 3_665 3_665
O2 Ca1 O1H 135.4(2) 2_655 3_665
O1H Ca1 O1H 119.999(4) . 3_665
O5 Ca1 O1H 72.10(16) 3_665 2_655
O5 Ca1 O1H 66.49(15) 2_655 2_655
O5 Ca1 O1H 135.8(2) . 2_655
O2 Ca1 O1H 135.4(2) . 2_655
O2 Ca1 O1H 70.88(16) 3_665 2_655
O2 Ca1 O1H 66.73(16) 2_655 2_655
O1H Ca1 O1H 119.996(3) . 2_655
O1H Ca1 O1H 119.997(4) 3_665 2_655
O5 Ca1 Cu1 155.94(13) 3_665 .
O5 Ca1 Cu1 104.28(11) 2_655 .
O5 Ca1 Cu1 80.26(11) . .
O2 Ca1 Cu1 34.69(10) . .
O2 Ca1 Cu1 105.00(16) 3_665 .
O2 Ca1 Cu1 64.82(11) 2_655 .
O1H Ca1 Cu1 32.87(13) . .
O1H Ca1 Cu1 100.29(9) 3_665 .
O1H Ca1 Cu1 130.85(12) 2_655 .
O5 Ca1 Cu1 80.26(11) 3_665 3_665
O5 Ca1 Cu1 155.94(13) 2_655 3_665
O5 Ca1 Cu1 104.28(11) . 3_665
O2 Ca1 Cu1 64.82(11) . 3_665
O2 Ca1 Cu1 34.69(10) 3_665 3_665
O2 Ca1 Cu1 105.00(16) 2_655 3_665
O1H Ca1 Cu1 130.85(12) . 3_665
O1H Ca1 Cu1 32.88(13) 3_665 3_665
O1H Ca1 Cu1 100.29(9) 2_655 3_665
Cu1 Ca1 Cu1 99.50(6) . 3_665
O5 Ca1 Cu1 104.28(11) 3_665 2_655
O5 Ca1 Cu1 80.26(11) 2_655 2_655
O5 Ca1 Cu1 155.94(13) . 2_655
O2 Ca1 Cu1 105.00(16) . 2_655
O2 Ca1 Cu1 64.82(11) 3_665 2_655
O2 Ca1 Cu1 34.69(10) 2_655 2_655
O1H Ca1 Cu1 100.29(9) . 2_655
O1H Ca1 Cu1 130.85(12) 3_665 2_655
O1H Ca1 Cu1 32.88(13) 2_655 2_655
Cu1 Ca1 Cu1 99.50(6) . 2_655
Cu1 Ca1 Cu1 99.50(6) 3_665 2_655
O1H Cu1 N1 169.2(3) . .
O1H Cu1 O2 91.19(18) . .
N1 Cu1 O2 82.5(3) . .
O1H Cu1 O1 102.57(18) . .
N1 Cu1 O1 83.2(3) . .
O2 Cu1 O1 165.5(2) . .
O1H Cu1 O3 92.6(2) . .
N1 Cu1 O3 96.4(3) . .
O2 Cu1 O3 93.2(2) . .
O1 Cu1 O3 90.9(2) . .
O1H Cu1 Ca1 47.04(10) . .
N1 Cu1 Ca1 127.8(2) . .
O2 Cu1 Ca1 45.45(15) . .
O1 Cu1 Ca1 148.97(16) . .
O3 Cu1 Ca1 85.40(15) . .
O1H Cu2 N2 168.7(2) . .
O1H Cu2 O5 90.12(18) . .
N2 Cu2 O5 82.2(2) . .
O1H Cu2 O4 102.51(19) . .
N2 Cu2 O4 84.1(2) . .
O5 Cu2 O4 165.3(2) . .
O1H Cu2 O6 94.4(2) . .
N2 Cu2 O6 94.6(3) . .
O5 Cu2 O6 95.1(2) . .
O4 Cu2 O6 91.5(2) . .
O1H Cu2 Ca1 46.95(10) . .
N2 Cu2 Ca1 126.97(19) . .
O5 Cu2 Ca1 45.06(15) . .
O4 Cu2 Ca1 148.91(17) . .
O6 Cu2 Ca1 86.30(16) . .
C6 N1 C2 126.2(8) 4_764 .
C6 N1 Cu1 116.5(6) 4_764 .
C2 N1 Cu1 117.3(6) . .
C3 N2 C5 126.5(7) 4_765 .
C3 N2 Cu2 116.0(6) 4_765 .
C5 N2 Cu2 117.3(5) . .
Cu1 O1H Cu2 118.93(15) . .
Cu1 O1H Ca1 100.09(18) . .
Cu2 O1H Ca1 100.14(19) . .
C3 O1 Cu1 110.0(4) . .
C1 O2 Cu1 116.1(5) . .
C1 O2 Ca1 143.4(5) . .
Cu1 O2 Ca1 99.9(2) . .
C1 O3 Cu1 120.3(5) 2_655 .
C6 O4 Cu2 108.4(4) . .
C4 O5 Cu2 114.0(4) . .
C4 O5 Ca1 144.9(5) . .
Cu2 O5 Ca1 100.14(19) . .
C4 O6 Cu2 120.6(6) 2_655 .
O3 C1 O2 125.4(7) 3_665 .
O3 C1 C2 116.6(7) 3_665 .
O2 C1 C2 118.0(7) . .
N1 C2 C1 106.0(7) . .
N1 C2 C1H 110.3(9) . .
C1 C2 C1H 107.9(9) . .
O1 C3 N2 129.4(7) . 4_764
O1 C3 C6 118.7(5) . 4_764
N2 C3 C6 111.9(6) 4_764 4_764
O6 C4 O5 123.1(7) 3_665 .
O6 C4 C5 118.9(7) 3_665 .
O5 C4 C5 118.0(6) . .
N2 C5 C4 108.3(7) . .
N2 C5 C2H 111.1(8) . .
C4 C5 C2H 109.6(8) . .
O4 C6 N1 129.0(7) . 4_765
O4 C6 C3 119.4(5) . 4_765
N1 C6 C3 111.6(6) 4_765 4_765
O2H C1H C2 114.0(9) . .
O3H C2H C5 117.0(11) . .

loop_
_geom_bond_atom_site_label_1
_geom_bond_atom_site_label_2
_geom_bond_distance
_geom_bond_site_symmetry_2
Ca1 O5 2.498(5) 3_665
Ca1 O5 2.498(5) 2_655
Ca1 O5 2.498(5) .
Ca1 O2 2.509(6) .
Ca1 O2 2.509(6) 3_665
Ca1 O2 2.509(6) 2_655
Ca1 O1H 2.579(3) .
Ca1 O1H 2.579(3) 3_665
Ca1 O1H 2.579(3) 2_655
Ca1 Cu1 3.4695(17) .
Ca1 Cu1 3.4695(17) 3_665
Ca1 Cu1 3.4695(17) 2_655
Cu1 O1H 1.913(6) .
Cu1 N1 1.921(7) .
Cu1 O2 2.004(4) .
Cu1 O1 2.026(5) .
Cu1 O3 2.340(6) .
Cu2 O1H 1.918(6) .
Cu2 N2 1.917(7) .
Cu2 O5 2.014(4) .
Cu2 O4 2.039(5) .
Cu2 O6 2.335(6) .
N1 C6 1.296(10) 4_764
N1 C2 1.477(11) .
N2 C3 1.301(9) 4_765
N2 C5 1.439(10) .
O1 C3 1.270(9) .
O2 C1 1.260(10) .
O3 C1 1.240(10) 2_655
O4 C6 1.286(10) .
O5 C4 1.302(10) .
O6 C4 1.251(10) 2_655
C1 O3 1.240(10) 3_665
C1 C2 1.571(11) .
C2 C1H 1.604(18) .
C3 N2 1.301(9) 4_764
C3 C6 1.533(7) 4_764
C4 O6 1.251(10) 3_665
C4 C5 1.514(11) .
C5 C2H 1.597(14) .
C6 N1 1.296(10) 4_765
C6 C3 1.533(7) 4_765
C1H O2H 1.444(19) .
C2H O3H 1.328(17) .
O5W O5WA 1.05(3) .
